data_7250367
loop_
_publ_author_name
'Letyagin, Gleb'
'Chernavin, Platon A.'
'Maryunina, Kseniya'
'Tolstikov, Svyatoslav E.'
'Tretyakov, Evgeny V.'
'Romanenko, Galina'
'Bogomyakov, Artem'

_publ_section_title
;
 Specific features of the spin density distribution and magnetic
 properties in a series of pyrazolyl-substituted nitronyl nitroxides: a
 magnetochemical and quantum chemical study
;
_journal_name_full 'Physical Chemistry Chemical Physics'
_journal_paper_doi 10.1039/D5CP01102G
_journal_year 2025
_chemical_formula_sum 'C14 H23 N4 O2'
_chemical_formula_weight 279.36
_space_group_crystal_system monoclinic
_space_group_IT_number 14
_space_group_name_Hall '-P 2yn'
_space_group_name_H-M_alt 'P 1 21/n 1'
_atom_sites_solution_hydrogens geom
_audit_creation_method SHELXL-2018/3
_audit_update_record
;
2025-03-10 deposited with the CCDC.	2025-05-08 downloaded from the CCDC.
;
_cell_angle_alpha 90
_cell_angle_beta 95.616(3)
_cell_angle_gamma 90
_cell_formula_units_Z 4
_cell_length_a 7.5557(3)
_cell_length_b 21.6258(7)
_cell_length_c 9.6210(4)
_cell_measurement_reflns_used 1206
_cell_measurement_temperature 296(2)
_cell_measurement_theta_max 19.54
_cell_measurement_theta_min 2.33
_cell_volume 1564.51(10)
_computing_cell_refinement 'Bruker SAINT'
_computing_data_collection 'Bruker APEX2'
_computing_data_reduction 'Bruker SAINT'
_computing_molecular_graphics 'Bruker SHELXTL'
_computing_publication_material 'Bruker SHELXTL'
_computing_structure_refinement 'SHELXL-2018/3 (Sheldrick, 2018)'
_computing_structure_solution 'SHELXS-97 (Sheldrick, 2008)'
_diffrn_ambient_temperature 296(2)
_diffrn_measured_fraction_theta_full 1.000
_diffrn_measured_fraction_theta_max 1.000
_diffrn_measurement_device_type 'Bruker APEX-II CCD'
_diffrn_measurement_method '\f and \w scans'
_diffrn_radiation_type MoK\a
_diffrn_radiation_wavelength 0.71073
_diffrn_reflns_av_R_equivalents 0.0979
_diffrn_reflns_av_unetI/netI 0.1081
_diffrn_reflns_Laue_measured_fraction_full 1.000
_diffrn_reflns_Laue_measured_fraction_max 1.000
_diffrn_reflns_limit_h_max 9
_diffrn_reflns_limit_h_min -8
_diffrn_reflns_limit_k_max 27
_diffrn_reflns_limit_k_min -27
_diffrn_reflns_limit_l_max 12
_diffrn_reflns_limit_l_min -12
_diffrn_reflns_number 13634
_diffrn_reflns_point_group_measured_fraction_full 1.000
_diffrn_reflns_point_group_measured_fraction_max 1.000
_diffrn_reflns_theta_full 25.242
_diffrn_reflns_theta_max 26.372
_diffrn_reflns_theta_min 1.883
_exptl_absorpt_coefficient_mu 0.081
_exptl_absorpt_correction_T_max 0.2757
_exptl_absorpt_correction_T_min 0.2408
_exptl_absorpt_correction_type multi-scan
_exptl_absorpt_process_details SADABS
_exptl_crystal_colour blue
_exptl_crystal_density_diffrn 1.186
_exptl_crystal_description plate
_exptl_crystal_F_000 604
_exptl_crystal_size_max 0.42
_exptl_crystal_size_mid 0.40
_exptl_crystal_size_min 0.15
_refine_diff_density_max 0.196
_refine_diff_density_min -0.174
_refine_diff_density_rms 0.051
_refine_ls_extinction_coef 0.0055(8)
_refine_ls_extinction_expression Fc^*^=kFc[1+0.001xFc^2^\l^3^/sin(2\q)]^-1/4^
_refine_ls_extinction_method 'SHELXL-2018/3 (Sheldrick 2018)'
_refine_ls_goodness_of_fit_ref 0.800
_refine_ls_hydrogen_treatment constr
_refine_ls_matrix_type full
_refine_ls_number_parameters 188
_refine_ls_number_reflns 3194
_refine_ls_number_restraints 0
_refine_ls_restrained_S_all 0.800
_refine_ls_R_factor_all 0.1354
_refine_ls_R_factor_gt 0.0481
_refine_ls_shift/su_max 0.000
_refine_ls_shift/su_mean 0.000
_refine_ls_structure_factor_coef Fsqd
_refine_ls_weighting_details 'w=1/[\s^2^(Fo^2^)+(0.0388P)^2^] where P=(Fo^2^+2Fc^2^)/3'
_refine_ls_weighting_scheme calc
_refine_ls_wR_factor_gt 0.0876
_refine_ls_wR_factor_ref 0.1087
_reflns_Friedel_coverage 0.000
_reflns_number_gt 1311
_reflns_number_total 3194
_reflns_threshold_expression 'I > 2\s(I)'
_cod_data_source_file d5cp01102g2.cif
_cod_data_source_block 1023s
_cod_original_sg_symbol_H-M 'P 21/n'
_cod_database_code 7250367
_shelx_shelxl_version_number 2018/3
_shelx_space_group_comment
; 
The symmetry employed for this shelxl refinement is uniquely defined 
by the following loop, which should always be used as a source of 
symmetry information in preference to the above space-group names. 
They are only intended as comments. 
;

loop_
_space_group_symop_operation_xyz
'x, y, z'
'-x+1/2, y+1/2, -z+1/2'
'-x, -y, -z'
'x-1/2, -y-1/2, z-1/2'

loop_
_atom_site_label
_atom_site_type_symbol
_atom_site_fract_x
_atom_site_fract_y
_atom_site_fract_z
_atom_site_U_iso_or_equiv
_atom_site_adp_type
_atom_site_occupancy
_atom_site_site_symmetry_order
_atom_site_calc_flag
_atom_site_refinement_flags_posn
_atom_site_refinement_flags_adp
_atom_site_refinement_flags_occupancy
_atom_site_disorder_assembly
_atom_site_disorder_group
O1 O 0.5233(2) 0.23736(7) 0.7246(2) 0.0792(6) Uani 1 1 d . . . . .
N2 N 0.6919(2) 0.24415(8) 0.73990(18) 0.0489(5) Uani 1 1 d . . . . .
C3 C 0.8137(3) 0.18969(10) 0.7489(2) 0.0476(6) Uani 1 1 d . . . . .
C4 C 0.7856(3) 0.15695(12) 0.8845(3) 0.0800(8) Uani 1 1 d . . . . .
H4A H 0.662299 0.146298 0.884952 0.120 Uiso 1 1 calc R U . . .
H4B H 0.820314 0.183810 0.961817 0.120 Uiso 1 1 calc R U . . .
H4C H 0.856375 0.120023 0.892484 0.120 Uiso 1 1 calc R U . . .
C5 C 0.7619(3) 0.14705(11) 0.6257(3) 0.0734(8) Uani 1 1 d . . . . .
H5A H 0.769688 0.169207 0.540016 0.110 Uiso 1 1 calc R U . . .
H5B H 0.642204 0.132788 0.629826 0.110 Uiso 1 1 calc R U . . .
H5C H 0.841144 0.112258 0.629445 0.110 Uiso 1 1 calc R U . . .
C6 C 0.9992(3) 0.22160(9) 0.7476(2) 0.0456(6) Uani 1 1 d . . . . .
C7 C 1.1356(3) 0.20313(11) 0.8669(3) 0.0707(8) Uani 1 1 d . . . . .
H7A H 1.154492 0.159266 0.864442 0.106 Uiso 1 1 calc R U . . .
H7B H 1.092775 0.214285 0.954194 0.106 Uiso 1 1 calc R U . . .
H7C H 1.245600 0.224167 0.857355 0.106 Uiso 1 1 calc R U . . .
C8 C 1.0825(3) 0.21661(12) 0.6102(3) 0.0734(8) Uani 1 1 d . . . . .
H8A H 1.000973 0.232331 0.535738 0.110 Uiso 1 1 calc R U . . .
H8B H 1.108520 0.174061 0.592274 0.110 Uiso 1 1 calc R U . . .
H8C H 1.190431 0.240275 0.615917 0.110 Uiso 1 1 calc R U . . .
N9 N 0.9513(2) 0.28802(8) 0.76658(19) 0.0530(5) Uani 1 1 d . . . . .
O10 O 1.0720(2) 0.32999(8) 0.7811(2) 0.0864(6) Uani 1 1 d . . . . .
C11 C 0.7760(3) 0.29811(10) 0.7593(2) 0.0431(5) Uani 1 1 d . . . . .
C12 C 0.6910(3) 0.35683(10) 0.7764(2) 0.0454(6) Uani 1 1 d . . . . .
C13 C 0.7696(3) 0.41392(11) 0.8082(3) 0.0736(8) Uani 1 1 d . . . . .
H13 H 0.891604 0.420740 0.814208 0.088 Uiso 1 1 calc R U . . .
N14 N 0.6519(3) 0.45754(9) 0.8289(2) 0.0766(7) Uani 1 1 d . . . . .
N15 N 0.4933(2) 0.42787(9) 0.80966(19) 0.0561(5) Uani 1 1 d . . . . .
C16 C 0.3300(3) 0.46107(11) 0.8298(3) 0.0636(7) Uani 1 1 d . . . . .
H16A H 0.337409 0.476547 0.924800 0.076 Uiso 1 1 calc R U . . .
H16B H 0.230888 0.432405 0.817929 0.076 Uiso 1 1 calc R U . . .
C17 C 0.2934(3) 0.51433(11) 0.7307(3) 0.0683(7) Uani 1 1 d . . . . .
H17 H 0.396178 0.542161 0.741300 0.082 Uiso 1 1 calc R U . . .
C18 C 0.2682(5) 0.49340(16) 0.5815(3) 0.1217(12) Uani 1 1 d . . . . .
H18A H 0.244767 0.528585 0.521678 0.183 Uiso 1 1 calc R U . . .
H18B H 0.169550 0.465277 0.569228 0.183 Uiso 1 1 calc R U . . .
H18C H 0.373993 0.472930 0.558053 0.183 Uiso 1 1 calc R U . . .
C19 C 0.1319(3) 0.54988(12) 0.7707(3) 0.0970(10) Uani 1 1 d . . . . .
H19A H 0.111144 0.584978 0.710226 0.146 Uiso 1 1 calc R U . . .
H19B H 0.153289 0.563697 0.865705 0.146 Uiso 1 1 calc R U . . .
H19C H 0.029513 0.523374 0.761447 0.146 Uiso 1 1 calc R U . . .
C21 C 0.5111(3) 0.36805(10) 0.7784(2) 0.0494(6) Uani 1 1 d . . . . .
H21 H 0.419705 0.339430 0.761177 0.059 Uiso 1 1 calc R U . . .

loop_
_atom_site_aniso_label
_atom_site_aniso_U_11
_atom_site_aniso_U_22
_atom_site_aniso_U_33
_atom_site_aniso_U_23
_atom_site_aniso_U_13
_atom_site_aniso_U_12
O1 0.0369(10) 0.0647(11) 0.1355(16) -0.0153(10) 0.0055(9) -0.0075(8)
N2 0.0328(11) 0.0471(12) 0.0668(13) -0.0058(10) 0.0043(9) -0.0020(9)
C3 0.0433(13) 0.0414(14) 0.0582(15) -0.0013(12) 0.0055(11) 0.0022(11)
C4 0.0736(18) 0.077(2) 0.091(2) 0.0273(16) 0.0184(15) 0.0004(15)
C5 0.0601(16) 0.0620(18) 0.098(2) -0.0256(15) 0.0051(14) -0.0044(13)
C6 0.0383(12) 0.0440(14) 0.0533(14) -0.0009(11) -0.0009(11) 0.0042(11)
C7 0.0607(16) 0.0711(18) 0.0762(18) 0.0047(14) -0.0140(14) 0.0061(14)
C8 0.0603(16) 0.093(2) 0.0694(17) -0.0096(14) 0.0172(14) -0.0086(15)
N9 0.0374(11) 0.0435(12) 0.0772(14) 0.0018(10) 0.0006(10) -0.0039(10)
O10 0.0431(10) 0.0578(11) 0.1574(18) -0.0056(11) 0.0051(10) -0.0130(9)
C11 0.0351(13) 0.0435(14) 0.0504(14) 0.0032(11) 0.0022(10) -0.0030(12)
C12 0.0397(13) 0.0392(14) 0.0568(15) 0.0027(11) 0.0024(11) -0.0017(11)
C13 0.0423(15) 0.0535(18) 0.124(2) -0.0081(16) 0.0053(15) 0.0003(14)
N14 0.0518(13) 0.0483(13) 0.1289(19) -0.0124(13) 0.0052(12) -0.0044(12)
N15 0.0446(12) 0.0442(13) 0.0791(14) -0.0033(10) 0.0039(10) 0.0014(10)
C16 0.0550(15) 0.0504(16) 0.0866(18) -0.0006(14) 0.0125(13) 0.0120(13)
C17 0.0546(16) 0.0497(16) 0.100(2) 0.0066(16) 0.0040(15) 0.0061(13)
C18 0.133(3) 0.135(3) 0.092(3) 0.006(2) -0.012(2) 0.035(2)
C19 0.0707(19) 0.0613(18) 0.159(3) 0.0097(19) 0.0111(18) 0.0217(16)
C21 0.0473(15) 0.0394(15) 0.0612(15) 0.0014(11) 0.0029(11) -0.0029(11)

loop_
_atom_type_symbol
_atom_type_description
_atom_type_scat_dispersion_real
_atom_type_scat_dispersion_imag
_atom_type_scat_source
C C 0.0033 0.0016 'International Tables Vol C Tables 4.2.6.8 and 6.1.1.4'
H H 0.0000 0.0000 'International Tables Vol C Tables 4.2.6.8 and 6.1.1.4'
N N 0.0061 0.0033 'International Tables Vol C Tables 4.2.6.8 and 6.1.1.4'
O O 0.0106 0.0060 'International Tables Vol C Tables 4.2.6.8 and 6.1.1.4'

loop_
_geom_angle_atom_site_label_1
_geom_angle_atom_site_label_2
_geom_angle_atom_site_label_3
_geom_angle
_geom_angle_site_symmetry_1
_geom_angle_site_symmetry_3
_geom_angle_publ_flag
O1 N2 C11 125.00(18) . . ?
O1 N2 C3 121.24(17) . . ?
C11 N2 C3 113.59(17) . . ?
N2 C3 C4 106.31(17) . . ?
N2 C3 C5 108.85(17) . . ?
C4 C3 C5 109.87(19) . . ?
N2 C3 C6 101.50(16) . . ?
C4 C3 C6 114.43(18) . . ?
C5 C3 C6 115.06(18) . . ?
N9 C6 C7 108.34(17) . . ?
N9 C6 C8 107.41(18) . . ?
C7 C6 C8 109.25(19) . . ?
N9 C6 C3 101.26(15) . . ?
C7 C6 C3 114.87(18) . . ?
C8 C6 C3 114.98(18) . . ?
O10 N9 C11 125.41(18) . . ?
O10 N9 C6 120.92(16) . . ?
C11 N9 C6 113.58(18) . . ?
N2 C11 N9 108.70(19) . . ?
N2 C11 C12 125.19(18) . . ?
N9 C11 C12 126.1(2) . . ?
C21 C12 C13 103.9(2) . . ?
C21 C12 C11 127.3(2) . . ?
C13 C12 C11 128.5(2) . . ?
N14 C13 C12 112.7(2) . . ?
C13 N14 N15 103.87(18) . . ?
C21 N15 N14 112.43(18) . . ?
C21 N15 C16 127.69(19) . . ?
N14 N15 C16 119.83(18) . . ?
N15 C16 C17 113.5(2) . . ?
C18 C17 C16 112.0(2) . . ?
C18 C17 C19 111.4(2) . . ?
C16 C17 C19 109.2(2) . . ?
N15 C21 C12 107.05(19) . . ?

loop_
_geom_bond_atom_site_label_1
_geom_bond_atom_site_label_2
_geom_bond_distance
_geom_bond_site_symmetry_2
_geom_bond_publ_flag
O1 N2 1.276(2) . ?
N2 C11 1.333(2) . ?
N2 C3 1.492(2) . ?
C3 C4 1.517(3) . ?
C3 C5 1.523(3) . ?
C3 C6 1.563(3) . ?
C6 N9 1.497(2) . ?
C6 C7 1.519(3) . ?
C6 C8 1.523(3) . ?
N9 O10 1.285(2) . ?
N9 C11 1.338(2) . ?
C11 C12 1.440(3) . ?
C12 C21 1.383(3) . ?
C12 C13 1.391(3) . ?
C13 N14 1.325(3) . ?
N14 N15 1.356(2) . ?
N15 C21 1.338(2) . ?
N15 C16 1.457(3) . ?
C16 C17 1.503(3) . ?
C17 C18 1.500(4) . ?
C17 C19 1.523(3) . ?
